data_4084718
loop_
_publ_author_name
'Hermeke, Julia'
'Mewald, Marius'
'Irran, Elisabeth'
'Oestreich, Martin'

_publ_section_title
;
 Chemoselective Tin--Boron Exchange Aided by the Use of Dummy Ligands at
 the Tin Atom
;
_journal_issue 19
_journal_name_full Organometallics
_journal_page_first 5097
_journal_paper_doi 10.1021/om500851r
_journal_volume 33
_journal_year 2014
_chemical_absolute_configuration ad
_chemical_formula_sum 'C42 H46 Si2 Sn'
_chemical_formula_weight 725.66
_chemical_name_systematic
; 
 ? 
;
_space_group_IT_number 4
_symmetry_cell_setting monoclinic
_symmetry_space_group_name_Hall 'P 2yb'
_symmetry_space_group_name_H-M 'P 1 21 1'
_atom_sites_solution_hydrogens geom
_atom_sites_solution_primary direct
_atom_sites_solution_secondary difmap
_audit_creation_method
;
CrysAlisPro, Agilent Technologies,
Version 1.171.37.31 (release 14-01-2014 CrysAlis171 .NET)
(compiled Jan 14 2014,18:38:05)
;
_cell_angle_alpha 90.00
_cell_angle_beta 90.8628(6)
_cell_angle_gamma 90.00
_cell_formula_units_Z 4
_cell_length_a 12.24721(8)
_cell_length_b 17.78581(12)
_cell_length_c 16.56411(11)
_cell_measurement_reflns_used 18429
_cell_measurement_temperature 150(2)
_cell_measurement_theta_max 73.5730
_cell_measurement_theta_min 3.5940
_cell_volume 3607.69(4)
_computing_cell_refinement
;
CrysAlisPro, Agilent Technologies,
Version 1.171.37.31 (release 14-01-2014 CrysAlis171 .NET)
(compiled Jan 14 2014,18:38:05)
;
_computing_data_collection
;
CrysAlisPro, Agilent Technologies,
Version 1.171.37.31 (release 14-01-2014 CrysAlis171 .NET)
(compiled Jan 14 2014,18:38:05)
;
_computing_data_reduction
;
CrysAlisPro, Agilent Technologies,
Version 1.171.37.31 (release 14-01-2014 CrysAlis171 .NET)
(compiled Jan 14 2014,18:38:05)
;
_computing_structure_refinement 'SHELXL-97 (Sheldrick, 1997)'
_computing_structure_solution 'SHELXS-97 (Sheldrick, 1990)'
_diffrn_ambient_environment N~2~
_diffrn_ambient_temperature 150.00(10)
_diffrn_detector 'CCD plate'
_diffrn_detector_area_resol_mean 10.5435
_diffrn_detector_type Atlas
_diffrn_measured_fraction_theta_full 1.000
_diffrn_measured_fraction_theta_max 1.000
_diffrn_measurement_device 'four-circle diffractometer'
_diffrn_measurement_device_type 'SuperNova, Single source at offset, Atlas'
_diffrn_measurement_method '\w scans'
_diffrn_radiation_monochromator mirror
_diffrn_radiation_probe x-ray
_diffrn_radiation_type 'Cu K\a'
_diffrn_radiation_wavelength 1.54184
_diffrn_reflns_av_R_equivalents 0.0511
_diffrn_reflns_av_sigmaI/netI 0.0566
_diffrn_reflns_limit_h_max 14
_diffrn_reflns_limit_h_min -13
_diffrn_reflns_limit_k_max 21
_diffrn_reflns_limit_k_min -20
_diffrn_reflns_limit_l_max 15
_diffrn_reflns_limit_l_min -19
_diffrn_reflns_number 28442
_diffrn_reflns_theta_full 67.49
_diffrn_reflns_theta_max 67.49
_diffrn_reflns_theta_min 2.67
_diffrn_source 'sealed X-ray tube'
_diffrn_source_type 'SuperNova (Cu) X-ray Source'
_exptl_absorpt_coefficient_mu 6.469
_exptl_absorpt_correction_T_max 0.7380
_exptl_absorpt_correction_T_min 0.3303
_exptl_absorpt_correction_type multi-scan
_exptl_absorpt_process_details
;
CrysAlisPro, Agilent Technologies,
Version 1.171.37.31 (release 14-01-2014 CrysAlis171 .NET)
(compiled Jan 14 2014,18:38:05)
Empirical absorption correction using spherical harmonics,
 implemented in SCALE3 ABSPACK scaling algorithm.
;
_exptl_crystal_colour colourless
_exptl_crystal_density_diffrn 1.336
_exptl_crystal_density_method 'not measured'
_exptl_crystal_description plate
_exptl_crystal_F_000 1504
_exptl_crystal_size_max 0.22
_exptl_crystal_size_mid 0.20
_exptl_crystal_size_min 0.05
_refine_diff_density_max 0.993
_refine_diff_density_min -0.915
_refine_diff_density_rms 0.079
_refine_ls_abs_structure_details 'Flack H D (1983), Acta Cryst. A39, 876-881'
_refine_ls_abs_structure_Flack -0.016(3)
_refine_ls_extinction_method none
_refine_ls_goodness_of_fit_ref 1.036
_refine_ls_hydrogen_treatment constr
_refine_ls_matrix_type full
_refine_ls_number_parameters 881
_refine_ls_number_reflns 12173
_refine_ls_number_restraints 114
_refine_ls_restrained_S_all 1.036
_refine_ls_R_factor_all 0.0369
_refine_ls_R_factor_gt 0.0349
_refine_ls_shift/su_max 0.001
_refine_ls_shift/su_mean 0.000
_refine_ls_structure_factor_coef Fsqd
_refine_ls_weighting_details 'calc w=1/[\s^2^(Fo^2^)+(0.0478P)^2^+0.0000P] where P=(Fo^2^+2Fc^2^)/3'
_refine_ls_weighting_scheme calc
_refine_ls_wR_factor_gt 0.0838
_refine_ls_wR_factor_ref 0.0854
_reflns_number_gt 11724
_reflns_number_total 12173
_reflns_threshold_expression >2sigma(I)
_cod_data_source_file om500851r_si_002.cif
_cod_data_source_block cu-756
_cod_original_sg_symbol_H-M P21
_cod_database_code 4084718

loop_
_symmetry_equiv_pos_as_xyz
'x, y, z'
'-x, y+1/2, -z'

loop_
_atom_site_label
_atom_site_type_symbol
_atom_site_fract_x
_atom_site_fract_y
_atom_site_fract_z
_atom_site_U_iso_or_equiv
_atom_site_adp_type
_atom_site_occupancy
_atom_site_symmetry_multiplicity
_atom_site_calc_flag
_atom_site_refinement_flags
_atom_site_disorder_assembly
_atom_site_disorder_group
Sn1 Sn 0.901426(16) 0.484432(13) 0.858936(13) 0.01686(6) Uani 1 1 d . . .
Sn2 Sn 0.354086(19) 0.676207(13) 0.367760(15) 0.02288(7) Uani 1 1 d . . .
Si1 Si 1.15195(8) 0.40101(6) 0.89219(6) 0.0214(2) Uani 1 1 d . . .
Si2 Si 0.65465(8) 0.38940(6) 0.86102(7) 0.0234(2) Uani 1 1 d . . .
C1 C 0.8308(3) 0.5644(2) 0.7735(2) 0.0183(7) Uani 1 1 d . . .
H1A H 0.8221 0.5419 0.7192 0.022 Uiso 1 1 calc R . .
H1B H 0.7591 0.5829 0.7919 0.022 Uiso 1 1 calc R . .
C2 C 0.9138(3) 0.6257(2) 0.7739(2) 0.0175(7) Uani 1 1 d . . .
C3 C 0.9206(3) 0.6754(2) 0.8389(2) 0.0164(7) Uani 1 1 d . . .
C4 C 1.0088(3) 0.7275(2) 0.8467(2) 0.0182(7) Uani 1 1 d . . .
C5 C 1.0144(3) 0.7830(2) 0.9068(2) 0.0210(7) Uani 1 1 d . . .
H5A H 0.9572 0.7867 0.9447 0.025 Uiso 1 1 calc R . .
C6 C 1.1010(3) 0.8321(3) 0.9123(3) 0.0281(9) Uani 1 1 d . . .
H6A H 1.1026 0.8695 0.9532 0.034 Uiso 1 1 calc R . .
C7 C 1.1879(3) 0.8271(3) 0.8571(3) 0.0311(10) Uani 1 1 d . . .
H7A H 1.2485 0.8603 0.8616 0.037 Uiso 1 1 calc R . .
C8 C 1.1841(3) 0.7744(2) 0.7976(2) 0.0262(8) Uani 1 1 d . . .
H8A H 1.2425 0.7712 0.7607 0.031 Uiso 1 1 calc R . .
C9 C 1.0952(3) 0.7244(2) 0.7898(2) 0.0208(8) Uani 1 1 d . . .
C10 C 1.0851(3) 0.6740(2) 0.7238(2) 0.0199(7) Uani 1 1 d . . .
H10A H 1.1418 0.6723 0.6853 0.024 Uiso 1 1 calc R . .
C11 C 0.9973(3) 0.6279(2) 0.7135(2) 0.0190(7) Uani 1 1 d . . .
C12 C 0.9876(3) 0.5831(2) 0.6380(2) 0.0247(8) Uani 1 1 d . . .
C13 C 1.0721(4) 0.5347(3) 0.6153(3) 0.0311(9) Uani 1 1 d . . .
H13A H 1.1334 0.5278 0.6503 0.037 Uiso 1 1 calc R . .
C14 C 1.0669(4) 0.4970(3) 0.5422(3) 0.0429(12) Uani 1 1 d . . .
H14A H 1.1247 0.4643 0.5279 0.051 Uiso 1 1 calc R . .
C15 C 0.9796(5) 0.5063(3) 0.4902(3) 0.0493(14) Uani 1 1 d . . .
H15A H 0.9773 0.4806 0.4400 0.059 Uiso 1 1 calc R . .
C16 C 0.8942(4) 0.5538(3) 0.5118(3) 0.0441(13) Uani 1 1 d . . .
H16A H 0.8333 0.5603 0.4763 0.053 Uiso 1 1 calc R . .
C17 C 0.8983(4) 0.5916(3) 0.5853(3) 0.0304(9) Uani 1 1 d . . .
H17A H 0.8397 0.6236 0.5999 0.036 Uiso 1 1 calc R . .
C18 C 0.8341(3) 0.6745(2) 0.9036(2) 0.0145(7) Uani 1 1 d U . .
C19 C 0.7498(3) 0.7299(2) 0.8981(2) 0.0167(7) Uani 1 1 d . . .
C20 C 0.7466(3) 0.7867(2) 0.8387(2) 0.0189(7) Uani 1 1 d . . .
H20A H 0.8024 0.7885 0.7995 0.023 Uiso 1 1 calc R . .
C21 C 0.6650(3) 0.8394(2) 0.8362(2) 0.0222(8) Uani 1 1 d . . .
H21A H 0.6667 0.8785 0.7972 0.027 Uiso 1 1 calc R . .
C22 C 0.5779(3) 0.8356(2) 0.8917(2) 0.0252(8) Uani 1 1 d . . .
H22A H 0.5198 0.8709 0.8884 0.030 Uiso 1 1 calc R . .
C23 C 0.5780(3) 0.7814(2) 0.9496(2) 0.0260(8) Uani 1 1 d . . .
H23A H 0.5198 0.7795 0.9868 0.031 Uiso 1 1 calc R . .
C24 C 0.6631(3) 0.7275(2) 0.9554(2) 0.0192(7) Uani 1 1 d . . .
C25 C 0.6697(3) 0.6749(2) 1.0187(2) 0.0206(7) Uani 1 1 d . . .
H25A H 0.6136 0.6744 1.0577 0.025 Uiso 1 1 calc R . .
C26 C 0.7534(3) 0.6242(2) 1.0263(2) 0.0187(7) Uani 1 1 d . . .
C27 C 0.8354(3) 0.6210(2) 0.9639(2) 0.0171(7) Uani 1 1 d . . .
C28 C 0.9181(3) 0.5582(2) 0.9635(2) 0.0189(7) Uani 1 1 d . . .
H28A H 0.9101 0.5279 1.0133 0.023 Uiso 1 1 calc R . .
H28B H 0.9924 0.5801 0.9644 0.023 Uiso 1 1 calc R . .
C29 C 0.7608(3) 0.5786(2) 1.1019(2) 0.0234(8) Uani 1 1 d . . .
C30 C 0.8542(4) 0.5792(3) 1.1502(3) 0.0327(10) Uani 1 1 d . . .
H30A H 0.9174 0.6047 1.1320 0.039 Uiso 1 1 calc R . .
C31 C 0.8574(5) 0.5430(4) 1.2252(3) 0.0549(17) Uani 1 1 d . . .
H31A H 0.9217 0.5445 1.2580 0.066 Uiso 1 1 calc R . .
C32 C 0.7648(6) 0.5047(3) 1.2511(3) 0.063(2) Uani 1 1 d . . .
H32A H 0.7664 0.4786 1.3012 0.076 Uiso 1 1 calc R . .
C33 C 0.6722(5) 0.5046(3) 1.2046(3) 0.0507(16) Uani 1 1 d . . .
H33A H 0.6090 0.4794 1.2233 0.061 Uiso 1 1 calc R . .
C34 C 0.6683(4) 0.5411(3) 1.1298(3) 0.0328(10) Uani 1 1 d . . .
H34A H 0.6031 0.5403 1.0980 0.039 Uiso 1 1 calc R . .
C35 C 1.0669(3) 0.4602(2) 0.8233(2) 0.0230(8) Uani 1 1 d . . .
H35A H 1.0636 0.4351 0.7700 0.028 Uiso 1 1 calc R . .
H35B H 1.1051 0.5087 0.8160 0.028 Uiso 1 1 calc R . .
C36 C 1.2985(4) 0.4067(4) 0.8614(3) 0.0449(13) Uani 1 1 d . . .
H36A H 1.3218 0.4594 0.8611 0.067 Uiso 1 1 calc R . .
H36B H 1.3062 0.3853 0.8073 0.067 Uiso 1 1 calc R . .
H36C H 1.3441 0.3784 0.8999 0.067 Uiso 1 1 calc R . .
C37 C 1.1057(4) 0.3011(2) 0.8863(3) 0.0312(9) Uani 1 1 d . . .
H37A H 1.0273 0.2984 0.8972 0.047 Uiso 1 1 calc R . .
H37B H 1.1460 0.2711 0.9264 0.047 Uiso 1 1 calc R . .
H37C H 1.1195 0.2813 0.8322 0.047 Uiso 1 1 calc R . .
C38 C 1.1452(3) 0.4361(2) 0.9983(2) 0.0281(9) Uani 1 1 d . . .
H38A H 1.0700 0.4321 1.0172 0.042 Uiso 1 1 calc R . .
H38B H 1.1686 0.4887 1.0002 0.042 Uiso 1 1 calc R . .
H38C H 1.1934 0.4057 1.0330 0.042 Uiso 1 1 calc R . .
C39 C 0.8072(3) 0.3825(2) 0.8670(2) 0.0234(8) Uani 1 1 d . . .
H39A H 0.8309 0.3486 0.8233 0.028 Uiso 1 1 calc R . .
H39B H 0.8268 0.3578 0.9188 0.028 Uiso 1 1 calc R . .
C40 C 0.6052(4) 0.4406(3) 0.9515(3) 0.0499(15) Uani 1 1 d . . .
H40A H 0.6378 0.4184 1.0003 0.075 Uiso 1 1 calc R . .
H40B H 0.5255 0.4367 0.9538 0.075 Uiso 1 1 calc R . .
H40C H 0.6262 0.4937 0.9479 0.075 Uiso 1 1 calc R . .
C41 C 0.5975(3) 0.2924(3) 0.8600(3) 0.0301(9) Uani 1 1 d . . .
H41A H 0.6287 0.2637 0.9053 0.045 Uiso 1 1 calc R . .
H41B H 0.6158 0.2676 0.8091 0.045 Uiso 1 1 calc R . .
H41C H 0.5180 0.2948 0.8651 0.045 Uiso 1 1 calc R . .
C42 C 0.6052(4) 0.4397(3) 0.7684(3) 0.0402(11) Uani 1 1 d . . .
H42A H 0.5276 0.4288 0.7593 0.060 Uiso 1 1 calc R . .
H42B H 0.6469 0.4228 0.7218 0.060 Uiso 1 1 calc R . .
H42C H 0.6152 0.4940 0.7756 0.060 Uiso 1 1 calc R . .
C43 C 0.3228(3) 0.6009(2) 0.4693(2) 0.0165(7) Uani 1 1 d . . .
H43A H 0.3254 0.6297 0.5205 0.020 Uiso 1 1 calc R . .
H43B H 0.2491 0.5785 0.4633 0.020 Uiso 1 1 calc R . .
C44 C 0.4071(3) 0.5400(2) 0.4718(2) 0.0180(7) Uani 1 1 d . . .
C45 C 0.4100(3) 0.4862(2) 0.41015(19) 0.0149(6) Uani 1 1 d . A .
C46 C 0.4981(3) 0.4341(2) 0.4056(2) 0.0183(7) Uani 1 1 d . . .
C47 C 0.5022(3) 0.3772(2) 0.3461(2) 0.0247(8) Uani 1 1 d . . .
H47A H 0.4426 0.3712 0.3093 0.030 Uiso 1 1 calc R . .
C48 C 0.5906(3) 0.3305(3) 0.3408(3) 0.0286(9) Uani 1 1 d . . .
H48A H 0.5917 0.2924 0.3006 0.034 Uiso 1 1 calc R A .
C49 C 0.6790(4) 0.3385(3) 0.3938(3) 0.0334(10) Uani 1 1 d . . .
H49A H 0.7407 0.3067 0.3885 0.040 Uiso 1 1 calc R . .
C50 C 0.6782(3) 0.3915(3) 0.4534(3) 0.0291(9) Uani 1 1 d . . .
H50A H 0.7393 0.3964 0.4890 0.035 Uiso 1 1 calc R A .
C51 C 0.5860(3) 0.4394(2) 0.4623(2) 0.0204(8) Uani 1 1 d . . .
C52 C 0.5780(3) 0.4908(3) 0.5266(2) 0.0219(7) Uani 1 1 d . . .
H52A H 0.6354 0.4931 0.5657 0.026 Uiso 1 1 calc R A .
C53 C 0.4893(3) 0.5378(2) 0.5344(2) 0.0185(7) Uani 1 1 d . . .
C54 C 0.4801(3) 0.5811(2) 0.6114(2) 0.0217(8) Uani 1 1 d . . .
C55 C 0.5671(4) 0.6233(3) 0.6425(3) 0.0311(9) Uani 1 1 d . . .
H55A H 0.6312 0.6294 0.6116 0.037 Uiso 1 1 calc R . .
C56 C 0.5610(5) 0.6567(3) 0.7184(3) 0.0436(12) Uani 1 1 d . . .
H56A H 0.6209 0.6853 0.7388 0.052 Uiso 1 1 calc R A .
C57 C 0.4686(5) 0.6485(3) 0.7641(3) 0.0447(13) Uani 1 1 d . . .
H57A H 0.4650 0.6710 0.8160 0.054 Uiso 1 1 calc R . .
C58 C 0.3819(5) 0.6078(3) 0.7341(3) 0.0399(12) Uani 1 1 d . . .
H58A H 0.3178 0.6026 0.7652 0.048 Uiso 1 1 calc R A .
C59 C 0.3873(4) 0.5740(3) 0.6583(3) 0.0272(9) Uani 1 1 d . . .
H59A H 0.3268 0.5458 0.6384 0.033 Uiso 1 1 calc R . .
C60 C 0.4183(3) 0.5959(2) 0.2819(2) 0.0183(7) Uani 1 1 d . . .
H60A H 0.4275 0.6192 0.2281 0.022 Uiso 1 1 calc R . .
H60B H 0.4893 0.5753 0.3008 0.022 Uiso 1 1 calc R . .
C61 C 0.3323(3) 0.5363(2) 0.2794(2) 0.0174(7) Uani 1 1 d . . .
C62 C 0.3237(3) 0.4861(2) 0.3440(2) 0.0178(6) Uani 1 1 d . A .
C63 C 0.2351(3) 0.4342(2) 0.3474(2) 0.0170(7) Uani 1 1 d . . .
C64 C 0.2268(3) 0.3795(2) 0.4088(2) 0.0205(7) Uani 1 1 d . . .
H64A H 0.2823 0.3761 0.4493 0.025 Uiso 1 1 calc R . .
C65 C 0.1386(3) 0.3309(2) 0.4104(2) 0.0253(8) Uani 1 1 d . . .
H65A H 0.1344 0.2941 0.4518 0.030 Uiso 1 1 calc R A .
C66 C 0.0551(3) 0.3355(3) 0.3513(2) 0.0259(9) Uani 1 1 d . . .
H66A H -0.0058 0.3024 0.3534 0.031 Uiso 1 1 calc R . .
C67 C 0.0616(3) 0.3873(2) 0.2910(2) 0.0197(7) Uani 1 1 d . . .
H67A H 0.0051 0.3900 0.2512 0.024 Uiso 1 1 calc R A .
C68 C 0.1517(3) 0.4374(2) 0.2867(2) 0.0175(7) Uani 1 1 d . . .
C69 C 0.1626(3) 0.4881(2) 0.2217(2) 0.0178(7) Uani 1 1 d . . .
H69A H 0.1068 0.4904 0.1813 0.021 Uiso 1 1 calc R A .
C70 C 0.2525(3) 0.5344(2) 0.2155(2) 0.0181(7) Uani 1 1 d . . .
C71 C 0.2636(3) 0.5788(2) 0.1397(2) 0.0207(8) Uani 1 1 d . . .
C72 C 0.1811(3) 0.6267(2) 0.1128(3) 0.0278(9) Uani 1 1 d . . .
H72A H 0.1195 0.6353 0.1458 0.033 Uiso 1 1 calc R . .
C73 C 0.1877(4) 0.6622(3) 0.0384(3) 0.0389(11) Uani 1 1 d . . .
H73A H 0.1309 0.6950 0.0208 0.047 Uiso 1 1 calc R A .
C74 C 0.2771(4) 0.6499(3) -0.0103(3) 0.0429(12) Uani 1 1 d . . .
H74A H 0.2812 0.6737 -0.0615 0.051 Uiso 1 1 calc R . .
C75 C 0.3600(4) 0.6030(3) 0.0156(3) 0.0379(11) Uani 1 1 d . . .
H75A H 0.4217 0.5949 -0.0175 0.045 Uiso 1 1 calc R A .
C76 C 0.3537(3) 0.5676(3) 0.0899(3) 0.0274(9) Uani 1 1 d . . .
H76A H 0.4111 0.5352 0.1073 0.033 Uiso 1 1 calc R . .
Si3 Si 0.5985(3) 0.7685(3) 0.3764(3) 0.0234(8) Uani 0.65 1 d PDU A 7
C77 C 0.4446(5) 0.7732(4) 0.3845(4) 0.0238(12) Uani 0.65 1 d PU A 7
H77A H 0.4180 0.8107 0.3447 0.029 Uiso 0.65 1 calc PR A 7
H77B H 0.4278 0.7931 0.4387 0.029 Uiso 0.65 1 calc PR A 7
C78 C 0.6533(7) 0.7118(5) 0.4630(5) 0.0421(17) Uani 0.65 1 d PDU A 7
H78A H 0.6205 0.6615 0.4618 0.063 Uiso 0.65 1 calc PR A 7
H78B H 0.6354 0.7367 0.5139 0.063 Uiso 0.65 1 calc PR A 7
H78C H 0.7328 0.7074 0.4588 0.063 Uiso 0.65 1 calc PR A 7
Si3A Si 0.6267(7) 0.7585(7) 0.3731(7) 0.0282(14) Uani 0.35 1 d PDU A 8
C77A C 0.4872(11) 0.7613(8) 0.4098(8) 0.0260(14) Uani 0.35 1 d PU A 8
H77C H 0.4585 0.8121 0.3973 0.031 Uiso 0.35 1 calc PR A 8
H77D H 0.4922 0.7576 0.4693 0.031 Uiso 0.35 1 calc PR A 8
C78A C 0.7098(14) 0.7003(10) 0.4458(11) 0.053(3) Uani 0.35 1 d PDU A 8
H78D H 0.7017 0.7201 0.5005 0.080 Uiso 0.35 1 calc PR A 8
H78E H 0.7868 0.7022 0.4308 0.080 Uiso 0.35 1 calc PR A 8
H78F H 0.6842 0.6481 0.4439 0.080 Uiso 0.35 1 calc PR A 8
C79 C 0.6596(4) 0.8651(3) 0.3790(3) 0.0390(11) Uani 1 1 d U . .
H79A H 0.6307 0.8946 0.3335 0.059 Uiso 1 1 calc R A 7
H79B H 0.7392 0.8614 0.3750 0.059 Uiso 1 1 calc R A 7
H79C H 0.6410 0.8899 0.4298 0.059 Uiso 1 1 calc R A 7
C80 C 0.6455(4) 0.7222(3) 0.2771(3) 0.0360(10) Uani 1 1 d U . .
H80A H 0.6172 0.7512 0.2309 0.054 Uiso 1 1 calc R A 7
H80B H 0.6177 0.6706 0.2741 0.054 Uiso 1 1 calc R A 7
H80C H 0.7255 0.7215 0.2759 0.054 Uiso 1 1 calc R A 7
Si4 Si 0.1006(2) 0.76168(19) 0.37897(19) 0.0271(6) Uani 0.678(5) 1 d PU A 1
Si4A Si 0.0900(5) 0.7326(3) 0.3766(4) 0.0246(9) Uani 0.322(5) 1 d PU A 2
C81 C 0.1886(4) 0.6997(3) 0.3168(3) 0.0233(9) Uani 0.678(5) 1 d PU A 1
H81A H 0.1969 0.7232 0.2631 0.028 Uiso 0.678(5) 1 calc PR A 1
H81B H 0.1504 0.6511 0.3086 0.028 Uiso 0.678(5) 1 calc PR A 1
C82 C 0.1427(7) 0.8623(4) 0.3638(4) 0.0430(16) Uani 0.678(5) 1 d PU A 1
H82A H 0.1379 0.8748 0.3062 0.065 Uiso 0.678(5) 1 calc PR A 1
H82B H 0.2180 0.8691 0.3832 0.065 Uiso 0.678(5) 1 calc PR A 1
H82C H 0.0942 0.8954 0.3941 0.065 Uiso 0.678(5) 1 calc PR A 1
C83 C -0.0461(5) 0.7513(6) 0.3492(5) 0.0489(17) Uani 0.678(5) 1 d PU A 1
H83A H -0.0560 0.7654 0.2924 0.073 Uiso 0.678(5) 1 calc PR A 1
H83B H -0.0907 0.7841 0.3830 0.073 Uiso 0.678(5) 1 calc PR A 1
H83C H -0.0686 0.6989 0.3566 0.073 Uiso 0.678(5) 1 calc PR A 1
C81A C 0.2260(9) 0.7470(8) 0.3324(7) 0.0236(14) Uani 0.322(5) 1 d PU A 2
H81C H 0.2487 0.7993 0.3446 0.028 Uiso 0.322(5) 1 calc PR A 2
H81D H 0.2176 0.7431 0.2730 0.028 Uiso 0.322(5) 1 calc PR A 2
C82A C 0.0307(14) 0.6388(11) 0.3382(11) 0.051(4) Uani 0.322(5) 1 d PU A 2
H82D H -0.0412 0.6306 0.3618 0.076 Uiso 0.322(5) 1 calc PR A 2
H82E H 0.0797 0.5976 0.3539 0.076 Uiso 0.322(5) 1 calc PR A 2
H82F H 0.0234 0.6404 0.2792 0.076 Uiso 0.322(5) 1 calc PR A 2
C83A C 0.0015(12) 0.8140(10) 0.3454(9) 0.0430(19) Uani 0.322(5) 1 d PU A 2
H83D H 0.0327 0.8608 0.3669 0.064 Uiso 0.322(5) 1 calc PR A 2
H83E H -0.0721 0.8070 0.3665 0.064 Uiso 0.322(5) 1 calc PR A 2
H83F H -0.0024 0.8169 0.2863 0.064 Uiso 0.322(5) 1 calc PR A 2
C84 C 0.1093(4) 0.7345(3) 0.4888(3) 0.0406(11) Uani 1 1 d U . .
H84A H 0.0877 0.6818 0.4949 0.061 Uiso 1 1 calc R A 1
H84B H 0.0603 0.7666 0.5200 0.061 Uiso 1 1 calc R A 1
H84C H 0.1845 0.7411 0.5087 0.061 Uiso 1 1 calc R A 1

loop_
_atom_site_aniso_label
_atom_site_aniso_U_11
_atom_site_aniso_U_22
_atom_site_aniso_U_33
_atom_site_aniso_U_23
_atom_site_aniso_U_13
_atom_site_aniso_U_12
Sn1 0.01443(11) 0.01854(12) 0.01768(11) 0.00054(10) 0.00209(8) 0.00009(9)
Sn2 0.02201(13) 0.02137(13) 0.02554(13) 0.00357(11) 0.00968(10) 0.00487(10)
Si1 0.0174(5) 0.0268(5) 0.0201(5) 0.0008(4) 0.0014(4) 0.0043(4)
Si2 0.0183(5) 0.0236(6) 0.0282(6) -0.0027(4) 0.0006(4) -0.0032(4)
C1 0.0194(17) 0.0195(18) 0.0161(17) 0.0004(14) 0.0027(14) -0.0013(14)
C2 0.0131(16) 0.0222(19) 0.0172(17) 0.0046(14) 0.0023(14) 0.0009(14)
C3 0.0162(15) 0.0171(16) 0.0159(15) 0.0010(15) 0.0018(13) -0.0003(15)
C4 0.0158(16) 0.0209(18) 0.0181(17) 0.0048(15) 0.0024(14) 0.0029(14)
C5 0.0212(17) 0.0211(19) 0.0206(17) 0.0017(15) -0.0005(14) -0.0015(15)
C6 0.031(2) 0.031(2) 0.0223(19) 0.0029(17) -0.0053(16) -0.0062(18)
C7 0.025(2) 0.034(2) 0.034(2) 0.0075(19) -0.0063(18) -0.0126(18)
C8 0.0193(18) 0.031(2) 0.029(2) 0.0097(17) 0.0023(15) -0.0051(16)
C9 0.0149(16) 0.027(2) 0.0209(18) 0.0069(16) 0.0018(14) 0.0010(15)
C10 0.0177(16) 0.0244(18) 0.0180(17) 0.0051(16) 0.0078(13) 0.0021(15)
C11 0.0188(17) 0.0217(19) 0.0166(17) 0.0029(14) 0.0068(14) 0.0053(14)
C12 0.0250(19) 0.028(2) 0.0211(19) -0.0004(16) 0.0084(16) -0.0041(16)
C13 0.031(2) 0.030(2) 0.032(2) -0.0026(18) 0.0170(18) 0.0002(18)
C14 0.054(3) 0.033(3) 0.043(3) -0.012(2) 0.028(2) -0.004(2)
C15 0.071(4) 0.052(3) 0.025(2) -0.018(2) 0.017(2) -0.014(3)
C16 0.047(3) 0.062(4) 0.024(2) -0.009(2) 0.002(2) -0.014(3)
C17 0.031(2) 0.040(2) 0.021(2) -0.0028(19) 0.0033(17) 0.0007(19)
C18 0.0104(14) 0.0173(16) 0.0157(15) -0.0025(14) 0.0018(12) -0.0001(14)
C19 0.0163(16) 0.0197(18) 0.0142(16) -0.0036(14) 0.0025(13) 0.0003(14)
C20 0.0153(16) 0.0241(19) 0.0173(17) -0.0014(15) -0.0011(13) 0.0005(15)
C21 0.0219(18) 0.026(2) 0.0182(18) 0.0015(15) -0.0032(15) 0.0013(15)
C22 0.0230(19) 0.028(2) 0.025(2) -0.0015(17) 0.0016(16) 0.0084(16)
C23 0.0223(18) 0.033(2) 0.0232(19) -0.0025(17) 0.0049(15) 0.0050(16)
C24 0.0140(16) 0.0239(19) 0.0196(18) -0.0038(15) 0.0016(14) 0.0010(14)
C25 0.0170(16) 0.0256(18) 0.0193(17) -0.0009(16) 0.0082(13) 0.0012(16)
C26 0.0180(16) 0.0214(18) 0.0169(17) -0.0006(14) 0.0048(14) -0.0028(14)
C27 0.0133(16) 0.0191(18) 0.0188(17) -0.0034(14) 0.0031(14) -0.0017(14)
C28 0.0193(17) 0.0209(19) 0.0166(17) -0.0009(14) 0.0045(14) 0.0012(14)
C29 0.031(2) 0.0211(19) 0.0184(18) 0.0000(16) 0.0092(16) 0.0048(16)
C30 0.038(2) 0.041(3) 0.019(2) 0.0019(19) 0.0033(17) 0.011(2)
C31 0.072(4) 0.069(4) 0.024(2) 0.010(3) 0.006(3) 0.040(3)
C32 0.109(5) 0.055(4) 0.028(2) 0.024(2) 0.035(3) 0.045(3)
C33 0.086(4) 0.024(2) 0.044(3) 0.010(2) 0.046(3) 0.012(2)
C34 0.040(2) 0.025(2) 0.034(2) -0.0014(18) 0.020(2) 0.0007(18)
C35 0.0205(17) 0.030(2) 0.0184(17) 0.0019(15) 0.0057(14) 0.0063(15)
C36 0.027(2) 0.068(4) 0.040(3) 0.008(3) 0.010(2) 0.009(2)
C37 0.038(2) 0.026(2) 0.030(2) -0.0021(18) -0.0030(19) 0.0068(19)
C38 0.033(2) 0.028(2) 0.024(2) -0.0037(16) -0.0040(16) 0.0010(17)
C39 0.0187(17) 0.024(2) 0.027(2) 0.0050(16) -0.0020(15) -0.0018(15)
C40 0.035(3) 0.059(4) 0.056(3) -0.033(3) 0.013(2) -0.009(2)
C41 0.025(2) 0.030(2) 0.035(2) 0.0006(19) 0.0057(17) -0.0070(18)
C42 0.029(2) 0.035(3) 0.057(3) 0.015(2) -0.012(2) -0.0061(19)
C43 0.0168(16) 0.0212(18) 0.0116(15) 0.0008(14) 0.0022(13) 0.0010(14)
C44 0.0170(16) 0.0215(18) 0.0154(17) 0.0006(14) 0.0016(13) -0.0039(14)
C45 0.0134(14) 0.0197(16) 0.0116(14) -0.0042(16) -0.0004(12) -0.0041(16)
C46 0.0147(16) 0.0243(19) 0.0161(17) 0.0025(15) 0.0009(14) -0.0014(14)
C47 0.0217(18) 0.029(2) 0.0235(19) -0.0068(17) 0.0021(15) 0.0010(16)
C48 0.025(2) 0.034(2) 0.027(2) -0.0110(18) 0.0060(17) 0.0042(17)
C49 0.027(2) 0.038(2) 0.036(2) -0.006(2) 0.0066(19) 0.0113(19)
C50 0.0200(18) 0.037(2) 0.030(2) -0.0025(18) -0.0024(16) 0.0091(17)
C51 0.0154(16) 0.027(2) 0.0183(17) 0.0013(15) 0.0007(14) 0.0001(15)
C52 0.0186(16) 0.0287(19) 0.0182(16) -0.0029(17) -0.0039(13) 0.0016(16)
C53 0.0209(17) 0.0201(18) 0.0146(17) 0.0021(14) -0.0020(14) -0.0019(14)
C54 0.0270(19) 0.023(2) 0.0149(17) -0.0021(15) -0.0042(15) 0.0066(15)
C55 0.030(2) 0.031(2) 0.032(2) -0.0047(18) -0.0122(17) 0.0025(18)
C56 0.061(3) 0.030(2) 0.039(3) -0.015(2) -0.029(2) 0.010(2)
C57 0.071(3) 0.040(3) 0.023(2) -0.012(2) -0.015(2) 0.026(3)
C58 0.062(3) 0.038(3) 0.020(2) -0.0002(19) 0.008(2) 0.020(2)
C59 0.031(2) 0.030(2) 0.0211(19) -0.0002(17) -0.0007(16) 0.0090(18)
C60 0.0182(17) 0.0213(18) 0.0155(16) -0.0006(14) 0.0019(14) 0.0001(14)
C61 0.0169(17) 0.0202(18) 0.0150(17) -0.0025(14) 0.0014(14) -0.0020(14)
C62 0.0158(14) 0.0212(17) 0.0165(15) -0.0025(17) 0.0009(13) 0.0004(16)
C63 0.0166(16) 0.0212(18) 0.0132(16) -0.0025(14) 0.0015(13) 0.0010(14)
C64 0.0206(17) 0.0248(19) 0.0162(17) 0.0002(15) 0.0003(14) -0.0028(15)
C65 0.028(2) 0.029(2) 0.0183(18) 0.0062(16) 0.0031(16) -0.0051(17)
C66 0.0234(19) 0.033(2) 0.0213(19) -0.0067(17) 0.0031(16) -0.0081(17)
C67 0.0169(16) 0.0256(19) 0.0166(17) -0.0040(14) 0.0009(14) -0.0050(14)
C68 0.0165(16) 0.0224(18) 0.0138(16) -0.0069(14) 0.0000(13) 0.0010(14)
C69 0.0156(15) 0.0226(17) 0.0150(15) 0.0020(16) -0.0033(12) -0.0010(16)
C70 0.0170(16) 0.0187(18) 0.0185(17) -0.0023(14) -0.0018(14) 0.0018(14)
C71 0.0235(18) 0.0215(19) 0.0171(17) 0.0006(15) -0.0050(14) -0.0063(15)
C72 0.029(2) 0.028(2) 0.026(2) 0.0051(17) -0.0128(17) -0.0026(17)
C73 0.051(3) 0.030(3) 0.034(2) 0.0088(19) -0.023(2) -0.006(2)
C74 0.066(3) 0.039(3) 0.023(2) 0.015(2) -0.011(2) -0.018(2)
C75 0.047(3) 0.046(3) 0.021(2) 0.004(2) 0.0040(19) -0.016(2)
C76 0.028(2) 0.030(2) 0.024(2) 0.0025(17) -0.0009(17) -0.0040(18)
Si3 0.0232(19) 0.0213(16) 0.0257(10) -0.0013(9) 0.0000(13) -0.0035(13)
C77 0.024(2) 0.021(3) 0.027(3) -0.004(2) 0.000(2) 0.002(2)
C78 0.034(4) 0.042(4) 0.051(3) 0.019(3) -0.010(3) 0.000(4)
Si3A 0.027(3) 0.026(3) 0.0314(19) 0.0025(19) -0.002(2) -0.007(3)
C77A 0.029(3) 0.022(3) 0.027(3) -0.005(3) 0.001(2) -0.004(3)
C78A 0.043(6) 0.049(5) 0.067(5) 0.018(6) -0.017(6) 0.002(6)
C79 0.054(3) 0.0307(19) 0.032(2) 0.0037(17) -0.007(2) -0.020(2)
C80 0.027(2) 0.037(2) 0.044(2) -0.0083(19) 0.0115(18) -0.0063(19)
Si4 0.0184(9) 0.0437(16) 0.0192(8) -0.0051(12) 0.0006(7) 0.0104(12)
Si4A 0.0183(15) 0.035(2) 0.0204(14) -0.001(2) 0.0001(12) 0.0042(18)
C81 0.0180(17) 0.032(2) 0.0200(17) -0.0010(17) -0.0016(15) 0.0047(16)
C82 0.062(4) 0.037(2) 0.030(3) -0.005(2) -0.005(3) 0.015(3)
C83 0.022(2) 0.083(5) 0.041(3) -0.008(4) -0.004(2) 0.017(2)
C81A 0.020(2) 0.029(3) 0.022(2) 0.002(3) 0.000(2) 0.004(2)
C82A 0.047(8) 0.056(4) 0.050(8) -0.019(7) 0.022(7) -0.023(5)
C83A 0.028(3) 0.064(4) 0.037(4) 0.001(4) -0.003(3) 0.021(3)
C84 0.040(2) 0.061(3) 0.0208(14) 0.0011(17) 0.0033(15) 0.015(2)

loop_
_atom_type_symbol
_atom_type_description
_atom_type_scat_dispersion_real
_atom_type_scat_dispersion_imag
_atom_type_scat_source
C C 0.0181 0.0091 'International Tables Vol C Tables 4.2.6.8 and 6.1.1.4'
H H 0.0000 0.0000 'International Tables Vol C Tables 4.2.6.8 and 6.1.1.4'
Si Si 0.2541 0.3302 'International Tables Vol C Tables 4.2.6.8 and 6.1.1.4'
Sn Sn 0.0259 5.4591 'International Tables Vol C Tables 4.2.6.8 and 6.1.1.4'

loop_
_geom_angle_atom_site_label_1
_geom_angle_atom_site_label_2
_geom_angle_atom_site_label_3
_geom_angle
C39 Sn1 C35 110.77(15)
C39 Sn1 C1 112.47(14)
C35 Sn1 C1 108.54(13)
C39 Sn1 C28 120.03(15)
C35 Sn1 C28 105.04(14)
C1 Sn1 C28 98.93(14)
C77 Sn2 C81A 86.2(4)
C77 Sn2 C60 115.95(19)
C81A Sn2 C60 119.4(4)
C77 Sn2 C43 120.5(2)
C81A Sn2 C43 116.4(3)
C60 Sn2 C43 99.83(13)
C77 Sn2 C81 112.2(3)
C81A Sn2 C81 26.4(4)
C60 Sn2 C81 102.23(18)
C43 Sn2 C81 103.75(18)
C77 Sn2 C77A 17.0(3)
C81A Sn2 C77A 102.2(5)
C60 Sn2 C77A 111.4(3)
C43 Sn2 C77A 107.4(4)
C81 Sn2 C77A 128.5(4)
C35 Si1 C38 110.82(18)
C35 Si1 C37 109.9(2)
C38 Si1 C37 110.4(2)
C35 Si1 C36 109.4(2)
C38 Si1 C36 107.1(2)
C37 Si1 C36 109.1(2)
C41 Si2 C40 109.5(2)
C41 Si2 C42 108.6(2)
C40 Si2 C42 108.7(3)
C41 Si2 C39 108.3(2)
C40 Si2 C39 109.0(2)
C42 Si2 C39 112.7(2)
C2 C1 Sn1 102.2(2)
C3 C2 C11 118.9(3)
C3 C2 C1 120.0(3)
C11 C2 C1 120.6(3)
C2 C3 C4 121.2(3)
C2 C3 C18 120.3(3)
C4 C3 C18 118.5(3)
C5 C4 C3 123.4(3)
C5 C4 C9 117.8(3)
C3 C4 C9 118.8(3)
C6 C5 C4 121.5(3)
C5 C6 C7 120.3(4)
C8 C7 C6 119.6(4)
C7 C8 C9 121.3(4)
C8 C9 C10 121.9(3)
C8 C9 C4 119.5(4)
C10 C9 C4 118.4(3)
C11 C10 C9 122.5(3)
C10 C11 C2 119.8(3)
C10 C11 C12 118.8(3)
C2 C11 C12 121.4(3)
C17 C12 C13 118.2(4)
C17 C12 C11 121.3(4)
C13 C12 C11 120.4(4)
C14 C13 C12 120.6(5)
C15 C14 C13 121.0(4)
C14 C15 C16 119.5(4)
C17 C16 C15 120.0(5)
C16 C17 C12 120.8(4)
C27 C18 C19 121.4(3)
C27 C18 C3 121.2(3)
C19 C18 C3 117.3(3)
C20 C19 C18 123.4(3)
C20 C19 C24 118.0(3)
C18 C19 C24 118.6(3)
C21 C20 C19 121.5(3)
C20 C21 C22 120.2(4)
C23 C22 C21 119.8(4)
C22 C23 C24 121.3(3)
C25 C24 C23 122.3(3)
C25 C24 C19 118.5(3)
C23 C24 C19 119.1(4)
C26 C25 C24 122.7(3)
C25 C26 C27 119.0(3)
C25 C26 C29 118.0(3)
C27 C26 C29 122.8(3)
C18 C27 C26 119.2(3)
C18 C27 C28 120.5(3)
C26 C27 C28 120.2(3)
C27 C28 Sn1 113.2(3)
C30 C29 C34 118.6(4)
C30 C29 C26 121.3(4)
C34 C29 C26 119.8(4)
C29 C30 C31 121.4(5)
C32 C31 C30 119.0(6)
C33 C32 C31 120.0(4)
C32 C33 C34 121.2(5)
C33 C34 C29 119.8(5)
Si1 C35 Sn1 117.67(18)
Si2 C39 Sn1 118.5(2)
C44 C43 Sn2 109.6(2)
C45 C44 C53 118.9(3)
C45 C44 C43 120.0(3)
C53 C44 C43 121.0(3)
C44 C45 C46 120.7(3)
C44 C45 C62 120.3(3)
C46 C45 C62 118.9(3)
C47 C46 C51 118.3(3)
C47 C46 C45 122.4(3)
C51 C46 C45 119.3(3)
C48 C47 C46 121.0(4)
C47 C48 C49 120.4(4)
C50 C49 C48 120.9(4)
C49 C50 C51 120.1(4)
C52 C51 C46 118.8(3)
C52 C51 C50 122.1(4)
C46 C51 C50 119.1(4)
C53 C52 C51 122.0(3)
C52 C53 C44 119.5(3)
C52 C53 C54 117.6(3)
C44 C53 C54 122.8(3)
C59 C54 C55 117.9(4)
C59 C54 C53 120.1(4)
C55 C54 C53 121.6(4)
C56 C55 C54 120.8(4)
C57 C56 C55 120.3(5)
C58 C57 C56 119.7(4)
C57 C58 C59 120.4(5)
C54 C59 C58 120.9(5)
C61 C60 Sn2 102.9(2)
C62 C61 C70 119.5(3)
C62 C61 C60 119.5(3)
C70 C61 C60 120.7(3)
C61 C62 C63 120.7(3)
C61 C62 C45 119.6(3)
C63 C62 C45 119.7(3)
C64 C63 C68 118.5(3)
C64 C63 C62 122.5(3)
C68 C63 C62 119.0(3)
C65 C64 C63 120.6(4)
C64 C65 C66 120.6(4)
C67 C66 C65 119.9(4)
C66 C67 C68 121.1(4)
C69 C68 C67 121.4(3)
C69 C68 C63 119.3(3)
C67 C68 C63 119.2(3)
C70 C69 C68 121.5(3)
C69 C70 C61 119.7(3)
C69 C70 C71 117.5(3)
C61 C70 C71 122.7(3)
C72 C71 C76 118.3(4)
C72 C71 C70 121.3(3)
C76 C71 C70 120.1(4)
C73 C72 C71 120.7(4)
C72 C73 C74 120.1(4)
C75 C74 C73 119.9(4)
C74 C75 C76 120.1(4)
C75 C76 C71 120.9(4)
C78 Si3 C79 109.8(4)
C78 Si3 C77 108.4(4)
C79 Si3 C77 110.8(3)
C78 Si3 C80 108.4(4)
C79 Si3 C80 106.6(3)
C77 Si3 C80 112.9(4)
Si3 C77 Sn2 119.1(4)
C80 Si3A C77A 117.0(8)
C80 Si3A C78A 107.7(8)
C77A Si3A C78A 107.7(9)
C80 Si3A C79 112.3(6)
C77A Si3A C79 98.7(6)
C78A Si3A C79 113.4(8)
Si3A C77A Sn2 122.6(7)
Si3 C79 Si3A 11.6(3)
Si3A C80 Si3 10.6(4)
C81 Si4 C83 111.0(4)
C81 Si4 C82 109.1(3)
C83 Si4 C82 108.9(4)
C81 Si4 C84 110.9(3)
C83 Si4 C84 105.7(3)
C82 Si4 C84 111.2(3)
C81A Si4A C84 106.9(5)
C81A Si4A C83A 107.7(7)
C84 Si4A C83A 108.8(6)
C81A Si4A C82A 109.2(7)
C84 Si4A C82A 112.7(7)
C83A Si4A C82A 111.4(9)
Si4 C81 Sn2 115.6(3)
Si4A C81A Sn2 118.9(7)
Si4A C84 Si4 16.38(16)

loop_
_geom_bond_atom_site_label_1
_geom_bond_atom_site_label_2
_geom_bond_distance
Sn1 C39 2.154(4)
Sn1 C35 2.162(3)
Sn1 C1 2.176(4)
Sn1 C28 2.180(4)
Sn2 C77 2.067(6)
Sn2 C81A 2.088(12)
Sn2 C60 2.171(4)
Sn2 C43 2.189(3)
Sn2 C81 2.223(6)
Sn2 C77A 2.324(13)
Si1 C35 1.860(4)
Si1 C38 1.867(4)
Si1 C37 1.867(5)
Si1 C36 1.876(4)
Si2 C41 1.862(5)
Si2 C40 1.863(5)
Si2 C42 1.869(5)
Si2 C39 1.873(4)
C1 C2 1.491(5)
C2 C3 1.394(5)
C2 C11 1.441(5)
C3 C4 1.428(5)
C3 C18 1.518(4)
C4 C5 1.403(5)
C4 C9 1.429(5)
C5 C6 1.376(6)
C6 C7 1.415(6)
C7 C8 1.359(6)
C8 C9 1.410(5)
C9 C10 1.417(6)
C10 C11 1.362(5)
C11 C12 1.487(5)
C12 C17 1.397(6)
C12 C13 1.401(6)
C13 C14 1.383(7)
C14 C15 1.374(8)
C15 C16 1.395(8)
C16 C17 1.392(6)
C18 C27 1.380(5)
C18 C19 1.430(5)
C19 C20 1.410(5)
C19 C24 1.435(5)
C20 C21 1.370(5)
C21 C22 1.420(5)
C22 C23 1.360(6)
C23 C24 1.418(5)
C24 C25 1.408(6)
C25 C26 1.370(5)
C26 C27 1.453(5)
C26 C29 1.493(5)
C27 C28 1.509(5)
C29 C30 1.386(6)
C29 C34 1.399(6)
C30 C31 1.398(7)
C31 C32 1.397(10)
C32 C33 1.361(9)
C33 C34 1.398(7)
C43 C44 1.497(5)
C44 C45 1.400(5)
C44 C53 1.436(5)
C45 C46 1.425(5)
C45 C62 1.511(5)
C46 C47 1.414(5)
C46 C51 1.420(5)
C47 C48 1.369(6)
C48 C49 1.391(6)
C49 C50 1.364(6)
C50 C51 1.424(5)
C51 C52 1.408(5)
C52 C53 1.378(5)
C53 C54 1.496(5)
C54 C59 1.391(6)
C54 C55 1.396(6)
C55 C56 1.394(6)
C56 C57 1.378(8)
C57 C58 1.372(8)
C58 C59 1.395(6)
C60 C61 1.495(5)
C61 C62 1.400(5)
C61 C70 1.430(5)
C62 C63 1.425(5)
C63 C64 1.411(5)
C63 C68 1.424(5)
C64 C65 1.385(5)
C65 C66 1.408(6)
C66 C67 1.362(6)
C67 C68 1.421(5)
C68 C69 1.412(5)
C69 C70 1.380(5)
C70 C71 1.491(5)
C71 C72 1.390(6)
C71 C76 1.402(6)
C72 C73 1.388(6)
C73 C74 1.388(8)
C74 C75 1.378(8)
C75 C76 1.385(6)
Si3 C78 1.870(8)
Si3 C79 1.875(8)
Si3 C77 1.893(7)
Si3 C80 1.935(7)
Si3A C80 1.735(12)
Si3A C77A 1.822(15)
Si3A C78A 1.877(13)
Si3A C79 1.940(13)
Si4 C81 1.864(6)
Si4 C83 1.865(8)
Si4 C82 1.880(9)
Si4 C84 1.884(5)
Si4A C81A 1.847(13)
Si4A C84 1.871(8)
Si4A C83A 1.878(16)
Si4A C82A 1.924(17)
